data_7213506
loop_
_publ_author_name
'Hodgson, David M.'
'Maxwell, Christopher R.'
'Wisedale, Richard'
'Matthews, Ian R.'
'Carpenter, Kate J.'
'Dickenson, Anthony H.'
'Wonnacott, Susan'

_publ_contact_author
;
Dr David M. Hodgson
Dyson Perrins Laboratory
Oxford University
South Parks Road
Oxford
OX1 3QY
UNITED KINGDOM

Email : DAVID.HODGSON@CHEM.OX.AC.UK
;
_publ_section_title
;
 6-Substituted 2-azabicyclo[2.2.1]hept-5-enes by nitrogen-directed radical
 rearrangement: synthesis of an epibatidine analogue with high binding
 affinity at the nicotinic acetylcholine receptorElectronic supplementary
 information (ESI) available: details of biological studies. See
 http://www.rsc.org/suppdata/p1/b1/b107414h/
;
_journal_issue 23
_journal_name_full 'Journal of the Chemical Society, Perkin Transactions 1'
_journal_page_first 3150
_journal_paper_doi 10.1039/b107414h
_journal_year 2001
_chemical_compound_source
;
?
;
_chemical_formula_moiety ' C16 H21 Cl1 N2 O2 '
_chemical_formula_sum 'C16 H21 Cl N2 O2'
_chemical_formula_weight 308.81
_chemical_name_systematic
;
?
;
_space_group_IT_number 2
_symmetry_cell_setting triclinic
_symmetry_space_group_name_Hall '-P 1'
_symmetry_space_group_name_H-M 'P -1'
_atom_sites_solution_hydrogens geom
_atom_sites_solution_primary direct
_audit_creation_date 98-11-06
_audit_creation_method CRYSTALS
_cell_angle_alpha 85.74(1)
_cell_angle_beta 87.21(1)
_cell_angle_gamma 83.12(1)
_cell_formula_units_Z 2.00
_cell_length_a 6.225(1)
_cell_length_b 10.446(1)
_cell_length_c 12.497(2)
_cell_measurement_reflns_used 25
_cell_measurement_temperature 295
_cell_measurement_theta_max 43
_cell_measurement_theta_min 21
_cell_volume 803.9(2)
_computing_cell_refinement 'DENZO (Otwinowski & Minor, 1996)'
_computing_data_collection 'DIP2000 software (Enraf-Nonius)'
_computing_data_reduction
;
DENZO (Otwinowski & Minor, 1996)
;
_computing_molecular_graphics
;
CAMERON (Watkin, Prout & Pearce,  1996)
;
_computing_publication_material
;
CRYSTALS Issue 10 (Watkin, Prout, Carruthers & Betteridge, 1996)
;
_computing_structure_refinement
;
CRYSTALS Issue 10 (Watkin, Prout, Carruthers & Betteridge, 1996)
;
_computing_structure_solution 'SIR92 (Giacovazzo et al, 1992)'
_diffrn_ambient_temperature 295
_diffrn_measurement_device '  Enraf-nonius DIP2020 '
_diffrn_measurement_method 2\q/\w
_diffrn_radiation_monochromator graphite
_diffrn_radiation_type 'Cu K\a'
_diffrn_radiation_wavelength 1.54180
_diffrn_reflns_av_R_equivalents 0.01
_diffrn_reflns_limit_h_max 7
_diffrn_reflns_limit_h_min 0
_diffrn_reflns_limit_k_max 12
_diffrn_reflns_limit_k_min -12
_diffrn_reflns_limit_l_max 15
_diffrn_reflns_limit_l_min -15
_diffrn_reflns_number 3474
_diffrn_reflns_theta_max 71.91
_diffrn_reflns_theta_min 3.55
_diffrn_standards_decay_% 1.67
_diffrn_standards_number 3
_exptl_absorpt_coefficient_mu 2.17
_exptl_absorpt_correction_T_max 1.00
_exptl_absorpt_correction_T_min 0.97
_exptl_absorpt_correction_type psi-scan
_exptl_absorpt_process_details '\y scan,(North et al, 1968)'
_exptl_crystal_colour ' colourless '
_exptl_crystal_density_diffrn 1.28
_exptl_crystal_description ' needle '
_exptl_crystal_F_000 329.50
_exptl_crystal_size_max 1.00
_exptl_crystal_size_mid 0.25
_exptl_crystal_size_min 0.25
_refine_diff_density_max 0.67
_refine_diff_density_min -0.60
_refine_ls_abs_structure_details ' from Flack enantiopole 0.000'
_refine_ls_extinction_coef 238.8(111)
_refine_ls_extinction_method 'Larson 1970 Crystallographic Computing eq 22'
_refine_ls_goodness_of_fit_obs 1.0912
_refine_ls_hydrogen_treatment noref
_refine_ls_matrix_type full
_refine_ls_number_parameters 275
_refine_ls_number_reflns 2841
_refine_ls_R_factor_obs 0.0597
_refine_ls_shift/esd_max 0.034739
_refine_ls_structure_factor_coef F
_refine_ls_weighting_scheme
;
Chebychev polynomial (Carruthers & Watkin, 1979)
;
_refine_ls_wR_factor_obs 0.0643
_reflns_limit_h_max 7
_reflns_limit_h_min -7
_reflns_limit_k_max 12
_reflns_limit_k_min -12
_reflns_limit_l_max 15
_reflns_limit_l_min 0
_reflns_number_observed 2841
_reflns_number_total 3165
_reflns_observed_criterion >3.00\s(I)
_cod_data_source_file b107414hsup1.cif
_cod_data_source_block CRYSTALS_cif
_cod_depositor_comments
;
The following automatic conversions were performed:

'_symmetry_cell_setting' value 'Triclinic ' changed to 'triclinic'
according to /home/saulius/struct/CIF-dictionaries/cif_core.dic
dictionary named 'cif_core.dic' version 2.4.2 from 2011-04-26.

Automatic conversion script
Id: cif_fix_values 1891 2012-01-12 08:04:46Z andrius 

The following automatic conversions were performed:

'_atom_sites_solution_primary' value 'Direct_Methods' was changed to
'direct'.

'_atom_sites_solution_hydrogens' value 'Geometric' was changed to
'geom'.

Automatic conversion script
Id: cif_fix_values 6452 2018-10-05 10:23:21Z andrius 
;
_cod_original_cell_volume 803.84
_cod_original_sg_symbol_H-M 'P -1 '
_cod_original_formula_sum ' C16 H21 Cl1 N2 O2 '
_cod_database_code 7213506

loop_
_symmetry_equiv_pos_as_xyz
x,y,z
-x,-y,-z

loop_
_atom_site_aniso_label
_atom_site_aniso_U_11
_atom_site_aniso_U_22
_atom_site_aniso_U_33
_atom_site_aniso_U_23
_atom_site_aniso_U_13
_atom_site_aniso_U_12
CL1 0.1224(5) 0.0746(4) 0.0830(4) 0.0311(3) 0.0021(3) -0.0068(3)
C102 0.078(1) 0.0554(9) 0.0486(8) 0.0055(7) -0.0008(7) -0.0023(8)
N101 0.0684(9) 0.0669(9) 0.0666(9) 0.0137(7) 0.0154(7) 0.0009(7)
C106 0.0573(9) 0.0598(9) 0.0641(9) 0.0107(7) 0.0110(7) 0.0041(7)
C105 0.0510(8) 0.0515(8) 0.0432(7) -0.0048(6) -0.0008(6) -0.0055(6)
C6 0.0497(8) 0.0513(8) 0.0524(8) -0.0031(6) 0.0012(6) -0.0134(6)
C1 0.0441(7) 0.0493(8) 0.0500(7) -0.0013(6) 0.0054(6) -0.0114(6)
N2 0.0423(6) 0.0420(6) 0.0632(7) -0.0012(5) -0.0041(5) -0.0053(5)
C201 0.0446(7) 0.0458(7) 0.0541(8) -0.0020(6) -0.0051(6) -0.0061(5)
O1 0.0457(6) 0.0411(5) 0.0754(7) -0.0059(5) -0.0046(5) -0.0060(4)
C202 0.0629(9) 0.0400(7) 0.0580(8) -0.0020(6) -0.0065(7) -0.0085(6)
C205 0.094(2) 0.054(1) 0.069(1) -0.0082(8) -0.018(1) -0.0144(9)
C203 0.076(1) 0.052(1) 0.099(2) -0.004(1) -0.009(1) 0.0056(9)
C204 0.095(2) 0.064(1) 0.068(1) 0.0027(9) 0.007(1) -0.019(1)
O2 0.0426(6) 0.0612(7) 0.1005(9) -0.0045(6) -0.0115(6) -0.0109(5)
C3 0.0545(9) 0.0464(8) 0.080(1) 0.0030(7) -0.0074(8) 0.0008(7)
C4 0.071(1) 0.0400(8) 0.0644(9) 0.0040(6) -0.0005(8) -0.0063(7)
C7 0.075(1) 0.0559(9) 0.0555(9) 0.0061(7) 0.0056(8) -0.0191(8)
C5 0.078(1) 0.0438(8) 0.0608(9) -0.0058(7) 0.0028(8) -0.0093(7)
C104 0.0499(9) 0.068(1) 0.0608(9) -0.0010(7) -0.0010(7) -0.0003(7)
C103 0.069(1) 0.067(1) 0.063(1) 0.0038(8) -0.0101(8) 0.0094(9)

loop_
_atom_site_label
_atom_site_fract_x
_atom_site_fract_y
_atom_site_fract_z
_atom_site_U_iso_or_equiv
_atom_site_occupancy
_atom_site_thermal_displace_type
CL1 0.2021(1) 0.87647(6) -0.09780(5) 0.0958 1.0000 Uani
C102 0.1543(3) 0.7478(2) -0.0055(1) 0.0617 1.0000 Uani
N101 0.3230(3) 0.6622(2) 0.0132(1) 0.0695 1.0000 Uani
C106 0.2912(3) 0.5633(2) 0.0847(1) 0.0625 1.0000 Uani
C105 0.0959(2) 0.5467(1) 0.1380(1) 0.0486 1.0000 Uani
C6 0.0669(3) 0.4376(2) 0.2214(1) 0.0506 1.0000 Uani
C1 0.0923(2) 0.4748(1) 0.3373(1) 0.0476 1.0000 Uani
N2 0.3125(2) 0.5094(1) 0.3440(1) 0.0492 1.0000 Uani
C201 0.3795(2) 0.6268(1) 0.3418(1) 0.0481 1.0000 Uani
O1 0.2100(2) 0.7196(1) 0.3396(1) 0.0538 1.0000 Uani
C202 0.2421(3) 0.8568(1) 0.3345(1) 0.0534 1.0000 Uani
C205 0.3515(4) 0.8861(2) 0.4341(2) 0.0712 1.0000 Uani
C203 0.0106(4) 0.9215(2) 0.3340(2) 0.0765 1.0000 Uani
C204 0.3672(5) 0.8941(2) 0.2327(2) 0.0759 1.0000 Uani
O2 0.5710(2) 0.6441(1) 0.3427(1) 0.0675 1.0000 Uani
C3 0.4674(3) 0.3912(2) 0.3442(2) 0.0610 1.0000 Uani
C4 0.3130(3) 0.2907(2) 0.3311(1) 0.0591 1.0000 Uani
C7 0.1165(3) 0.3422(2) 0.3991(1) 0.0619 1.0000 Uani
C5 0.2280(3) 0.3108(2) 0.2175(1) 0.0606 1.0000 Uani
C104 -0.0760(3) 0.6407(2) 0.1147(1) 0.0602 1.0000 Uani
C103 -0.0476(3) 0.7435(2) 0.0417(2) 0.0679 1.0000 Uani
H301 0.140(4) 0.348(2) 0.471(2) 0.072(6) 1.0000 Uiso
H302 -0.011(3) 0.541(2) 0.362(1) 0.053(5) 1.0000 Uiso
H303 0.375(4) 0.201(2) 0.350(2) 0.069(6) 1.0000 Uiso
H304 0.567(4) 0.397(2) 0.284(2) 0.066(6) 1.0000 Uiso
H305 0.337(4) 0.982(3) 0.438(2) 0.083(7) 1.0000 Uiso
H306 0.160(3) 0.238(2) 0.203(2) 0.064(5) 1.0000 Uiso
H307 0.305(4) 0.870(2) 0.172(2) 0.086(7) 1.0000 Uiso
H308 -0.015(4) 0.295(2) 0.396(2) 0.069(6) 1.0000 Uiso
H309 -0.081(4) 0.416(2) 0.218(2) 0.067(5) 1.0000 Uiso
H310 0.003(5) 1.018(3) 0.330(2) 0.098(8) 1.0000 Uiso
H311 0.355(4) 0.319(2) 0.162(2) 0.065(5) 1.0000 Uiso
H312 0.281(5) 0.857(3) 0.504(3) 0.104(9) 1.0000 Uiso
H313 0.369(4) 0.989(2) 0.225(2) 0.078(6) 1.0000 Uiso
H314 -0.048(5) 0.898(3) 0.272(2) 0.091(8) 1.0000 Uiso
H315 0.538(4) 0.373(2) 0.414(2) 0.075(6) 1.0000 Uiso
H316 -0.170(4) 0.810(2) 0.022(2) 0.086(7) 1.0000 Uiso
H317 -0.074(5) 0.889(3) 0.400(2) 0.092(8) 1.0000 Uiso
H319 0.416(4) 0.498(2) 0.096(2) 0.080(7) 1.0000 Uiso
H320 0.496(5) 0.846(3) 0.432(2) 0.089(8) 1.0000 Uiso
H322 -0.207(4) 0.635(2) 0.146(2) 0.081(7) 1.0000 Uiso
H323 0.506(5) 0.850(3) 0.225(2) 0.097(8) 1.0000 Uiso

loop_
_atom_type_symbol
_atom_type_scat_dispersion_real
_atom_type_scat_dispersion_imag
_atom_type_scat_Cromer_Mann_a1
_atom_type_scat_Cromer_Mann_b1
_atom_type_scat_Cromer_Mann_a2
_atom_type_scat_Cromer_Mann_b2
_atom_type_scat_Cromer_Mann_a3
_atom_type_scat_Cromer_Mann_b3
_atom_type_scat_Cromer_Mann_a4
_atom_type_scat_Cromer_Mann_b4
_atom_type_scat_Cromer_Mann_c
_atom_type_scat_source
'C   ' 0.0170 0.0090 2.3100 20.8439 1.0200 10.2075 1.5886 0.5687 0.8650 51.6512 0.2156 International_Tables_Vol_IV_Table_2.2B
'H   ' 0.0000 0.0000 0.4930 10.5109 0.3229 26.1257 0.1402 3.1424 0.0408 57.7997 0.0030 International_Tables_Vol_IV_Table_2.2B
'N   ' 0.0290 0.0180 12.2126 0.0057 3.1322 9.8933 2.0125 28.9975 1.1663 0.5826 -11.5290 International_Tables_Vol_IV_Table_2.2B
'O   ' 0.0470 0.0320 3.0485 13.2771 2.2868 5.7011 1.5463 0.3239 0.8670 32.9089 0.2508 International_Tables_Vol_IV_Table_2.2B
'Cl  ' 0.3480 0.7020 11.4604 0.0104 7.1964 1.1662 6.2556 18.5194 1.6455 47.7784 -9.5574 International_Tables_Vol_IV_Table_2.2B

loop_
_geom_angle_atom_site_label_1
_geom_angle_atom_site_label_2
_geom_angle_atom_site_label_3
_geom_angle
_geom_angle_publ_flag
CL1 C102 N101 115.2(1) yes
CL1 C102 C103 119.5(1) yes
N101 C102 C103 125.3(2) yes
C102 N101 C106 116.4(2) yes
N101 C106 C105 124.4(2) yes
N101 C106 H319 116.0(14) no
C105 C106 H319 119.5(14) no
C106 C105 C6 123.3(1) yes
C106 C105 C104 116.3(2) yes
C6 C105 C104 120.3(1) yes
C105 C6 C1 113.0(1) yes
C105 C6 C5 118.4(1) yes
C1 C6 C5 101.4(1) yes
C105 C6 H309 107.6(13) no
C1 C6 H309 106.9(12) no
C5 C6 H309 109.0(12) no
C6 C1 N2 107.6(1) yes
C6 C1 C7 101.5(1) yes
N2 C1 C7 99.9(1) yes
C6 C1 H302 115.5(11) no
N2 C1 H302 110.9(11) no
C7 C1 H302 119.6(11) no
C1 N2 C201 129.1(1) yes
C1 N2 C3 109.2(1) yes
C201 N2 C3 121.5(1) yes
N2 C201 O1 110.8(1) yes
N2 C201 O2 123.2(1) yes
O1 C201 O2 126.0(1) yes
C201 O1 C202 121.1(1) yes
O1 C202 C205 110.0(1) yes
O1 C202 C203 101.7(1) yes
C205 C202 C203 110.5(2) yes
O1 C202 C204 110.8(1) yes
C205 C202 C204 112.1(2) yes
C203 C202 C204 111.3(2) yes
C202 C205 H305 108.3(14) no
C202 C205 H312 115.0(17) no
H305 C205 H312 102.6(21) no
C202 C205 H320 108.9(16) no
H305 C205 H320 114.3(21) no
H312 C205 H320 107.9(23) no
C202 C203 H310 112.1(17) no
C202 C203 H314 105.9(17) no
H310 C203 H314 108.1(23) no
C202 C203 H317 110.2(16) no
H310 C203 H317 110.6(21) no
H314 C203 H317 109.8(24) no
C202 C204 H307 111.8(16) no
C202 C204 H313 109.9(14) no
H307 C204 H313 107.6(21) no
C202 C204 H323 114.9(18) no
H307 C204 H323 100.5(23) no
H313 C204 H323 111.7(23) no
N2 C3 C4 100.2(1) yes
N2 C3 H304 109.2(13) no
C4 C3 H304 111.4(12) no
N2 C3 H315 111.5(13) no
C4 C3 H315 109.6(14) no
H304 C3 H315 114.1(19) no
C3 C4 C7 101.4(1) yes
C3 C4 C5 108.5(1) yes
C7 C4 C5 102.2(2) yes
C3 C4 H303 114.1(13) no
C7 C4 H303 116.1(13) no
C5 C4 H303 113.2(13) no
C1 C7 C4 93.8(1) yes
C1 C7 H301 112.2(14) no
C4 C7 H301 115.7(14) no
C1 C7 H308 112.7(12) no
C4 C7 H308 115.4(12) no
H301 C7 H308 106.8(19) no
C6 C5 C4 103.6(1) yes
C6 C5 H306 113.2(13) no
C4 C5 H306 108.7(12) no
C6 C5 H311 112.8(11) no
C4 C5 H311 110.1(12) no
H306 C5 H311 108.3(17) no
C105 C104 C103 120.4(2) yes
C105 C104 H322 120.6(16) no
C103 C104 H322 119.0(16) no
C102 C103 C104 117.1(2) yes
C102 C103 H316 121.3(15) no
C104 C103 H316 121.6(15) no

loop_
_geom_bond_atom_site_label_1
_geom_bond_atom_site_label_2
_geom_bond_distance
_geom_bond_publ_flag
CL1 C102 1.749(2) yes
C102 N101 1.313(3) yes
C102 C103 1.367(3) yes
N101 C106 1.341(2) yes
C106 C105 1.380(2) yes
C106 H319 0.98(2) no
C105 C6 1.508(2) yes
C105 C104 1.389(2) yes
C6 C1 1.548(2) yes
C6 C5 1.564(2) yes
C6 H309 0.98(2) no
C1 N2 1.467(2) yes
C1 C7 1.530(2) yes
C1 H302 0.95(2) no
N2 C201 1.340(2) yes
N2 C3 1.473(2) yes
C201 O1 1.344(2) yes
C201 O2 1.228(2) yes
O1 C202 1.467(2) yes
C202 C205 1.516(2) yes
C202 C203 1.516(3) yes
C202 C204 1.510(3) yes
C205 H305 1.00(3) no
C205 H312 1.00(3) no
C205 H320 0.94(3) no
C203 H310 1.00(3) no
C203 H314 0.94(3) no
C203 H317 1.01(3) no
C204 H307 0.94(3) no
C204 H313 0.99(2) no
C204 H323 0.93(3) no
C3 C4 1.528(3) yes
C3 H304 0.96(2) no
C3 H315 0.99(2) no
C4 C7 1.522(3) yes
C4 C5 1.530(3) yes
C4 H303 0.98(2) no
C7 H301 0.93(2) no
C7 H308 1.01(2) no
C5 H306 0.95(2) no
C5 H311 1.04(2) no
C104 C103 1.379(3) yes
C104 H322 0.90(3) no
C103 H316 0.99(3) no
